data_1565126
loop_
_publ_author_name
'Xu, Wen-Lei'
'Zhao, Wei-Ming'
'Zhang, Ru-Xia'
'Chen, Jie'
'Zhou, Ling'

_publ_section_title
;
 Organocatalytic cycloaddition--elimination cascade for atroposelective
 construction of heterobiaryls
;
_journal_name_full 'Chemical Science'
_journal_paper_doi 10.1039/D1SC05161J
_journal_year 2021
_chemical_formula_moiety 'C30 H21 Br N2 O2'
_chemical_formula_sum 'C30 H21 Br N2 O2'
_chemical_formula_weight 521.40
_space_group_crystal_system trigonal
_space_group_IT_number 144
_space_group_name_Hall 'P 31'
_space_group_name_H-M_alt 'P 31'
_atom_sites_solution_hydrogens geom
_audit_creation_date 2021-05-21
_audit_creation_method
;
Olex2 1.2
(compiled 2018.05.29 svn.r3508 for OlexSys, GUI svn.r5506)
;
_audit_update_record
;
2021-08-06 deposited with the CCDC.	2021-11-05 downloaded from the CCDC.
;
_cell_angle_alpha 90
_cell_angle_beta 90
_cell_angle_gamma 120
_cell_formula_units_Z 3
_cell_length_a 15.9745(3)
_cell_length_b 15.9745(3)
_cell_length_c 7.8531(3)
_cell_measurement_reflns_used 9163
_cell_measurement_temperature 90(2)
_cell_measurement_theta_max 54.94
_cell_measurement_theta_min 2.78
_cell_volume 1735.51(8)
_computing_cell_refinement 'SAINT V8.38A (?, 2016)'
_computing_data_reduction 'SAINT V8.38A (?, 2016)'
_computing_molecular_graphics 'Olex2 (Dolomanov et al., 2009)'
_computing_publication_material 'Olex2 (Dolomanov et al., 2009)'
_computing_structure_refinement 'XL (Sheldrick, 2008)'
_computing_structure_solution 'SHELXT 2014/5 (Sheldrick, 2014)'
_diffrn_ambient_temperature 90.0
_diffrn_detector_area_resol_mean none
_diffrn_measured_fraction_theta_full 0.989
_diffrn_measured_fraction_theta_max 0.989
_diffrn_measurement_device_type 'Bruker D8 Venture Photon II'
_diffrn_measurement_method '\f and \w scans'
_diffrn_radiation_type GaK\a
_diffrn_radiation_wavelength 1.34139
_diffrn_reflns_av_R_equivalents 0.0394
_diffrn_reflns_av_unetI/netI 0.0206
_diffrn_reflns_Laue_measured_fraction_full 0.989
_diffrn_reflns_Laue_measured_fraction_max 0.989
_diffrn_reflns_limit_h_max 19
_diffrn_reflns_limit_h_min -19
_diffrn_reflns_limit_k_max 18
_diffrn_reflns_limit_k_min -19
_diffrn_reflns_limit_l_max 9
_diffrn_reflns_limit_l_min -9
_diffrn_reflns_number 38763
_diffrn_reflns_point_group_measured_fraction_full 0.989
_diffrn_reflns_point_group_measured_fraction_max 0.989
_diffrn_reflns_theta_full 53.594
_diffrn_reflns_theta_max 54.939
_diffrn_reflns_theta_min 2.779
_diffrn_standards_number 0
_exptl_absorpt_coefficient_mu 1.758
_exptl_absorpt_correction_T_max 0.7508
_exptl_absorpt_correction_T_min 0.6187
_exptl_absorpt_correction_type multi-scan
_exptl_absorpt_process_details
;
SADABS-2016/2 (Bruker,2016/2) was used for absorption correction.
wR2(int) was 0.1467 before and 0.0705 after correction.
The Ratio of minimum to maximum transmission is 0.8241.
The \l/2 correction factor is Not present.
;
_exptl_crystal_colour yellowish
_exptl_crystal_density_diffrn 1.497
_exptl_crystal_density_meas ?
_exptl_crystal_density_method none
_exptl_crystal_description block
_exptl_crystal_F_000 798
_exptl_crystal_size_max 0.18
_exptl_crystal_size_mid 0.14
_exptl_crystal_size_min 0.12
_refine_diff_density_max 0.147
_refine_diff_density_min -0.271
_refine_diff_density_rms 0.036
_refine_ls_abs_structure_details
;
 Refined as an inversion twin.
;
_refine_ls_abs_structure_Flack -0.007(13)
_refine_ls_extinction_method none
_refine_ls_goodness_of_fit_ref 1.049
_refine_ls_hydrogen_treatment constr
_refine_ls_matrix_type full
_refine_ls_number_parameters 318
_refine_ls_number_reflns 4340
_refine_ls_number_restraints 1
_refine_ls_restrained_S_all 1.049
_refine_ls_R_factor_all 0.0171
_refine_ls_R_factor_gt 0.0171
_refine_ls_shift/su_max 0.001
_refine_ls_shift/su_mean 0.000
_refine_ls_structure_factor_coef Fsqd
_refine_ls_weighting_details 'w=1/[\s^2^(Fo^2^)+(0.0246P)^2^+0.3519P] where P=(Fo^2^+2Fc^2^)/3'
_refine_ls_weighting_scheme calc
_refine_ls_wR_factor_gt 0.0443
_refine_ls_wR_factor_ref 0.0443
_reflns_Friedel_coverage 1.000
_reflns_Friedel_fraction_full 0.989
_reflns_Friedel_fraction_max 0.989
_reflns_number_gt 4326
_reflns_number_total 4340
_reflns_threshold_expression 'I > 2\s(I)'
_cod_data_source_file d1sc05161j2.cif
_cod_data_source_block 01_a
_cod_depositor_comments
;
The following automatic conversions were performed:

data item '_exptl_crystal_density_meas' value 'none' was changed to
'?' -- the value is perceived as not measured.

Automatic conversion script
Id: cif_fix_values 7556 2019-12-06 15:28:31Z antanas 
;
_cod_original_cell_volume 1735.51(9)
_cod_database_code 1565126
_shelx_shelxl_version_number 2016/6
_shelx_space_group_comment
;
The symmetry employed for this shelxl refinement is uniquely defined
by the following loop, which should always be used as a source of
symmetry information in preference to the above space-group names.
They are only intended as comments.
;
_olex2_refinement_description
;
1. Twinned data refinement
 Scales: 1.007(13)
 -0.007(13)
2. Fixed Uiso
 At 1.2 times of:
  All C(H) groups, All N(H) groups
 At 1.5 times of:
  All C(H,H,H) groups
3.a Aromatic/amide H refined with riding coordinates:
 N1(H1), C22(H22), C3(H3), C10(H10), C15(H15), C4(H4), C27(H27), C12(H12),
 C2(H2), C9(H9), C23(H23), C14(H14), C28(H28), C5(H5), C13(H13), C1(H1A),
 C25(H25), C24(H24)
3.b Idealised Me refined as rotating group:
 C30(H30A,H30B,H30C)
;
_olex2_submission_special_instructions 'No special instructions were received'

loop_
_space_group_symop_operation_xyz
'x, y, z'
'-y, x-y, z+1/3'
'-x+y, -x, z+2/3'

loop_
_atom_site_label
_atom_site_type_symbol
_atom_site_fract_x
_atom_site_fract_y
_atom_site_fract_z
_atom_site_U_iso_or_equiv
_atom_site_adp_type
_atom_site_occupancy
_atom_site_site_symmetry_order
_atom_site_calc_flag
_atom_site_refinement_flags_posn
_atom_site_refinement_flags_adp
_atom_site_refinement_flags_occupancy
_atom_site_disorder_assembly
_atom_site_disorder_group
Br1 Br 0.37151(2) 0.44000(2) 0.99435(3) 0.02064(8) Uani 1 1 d . . . . .
O2 O 0.12780(12) 0.35759(12) 0.6284(2) 0.0212(3) Uani 1 1 d . . . . .
O1 O 0.46393(12) 0.22490(13) 0.8928(2) 0.0246(4) Uani 1 1 d . . . . .
N2 N 0.30689(14) 0.24953(14) 0.8784(2) 0.0169(4) Uani 1 1 d . . . . .
N1 N 0.33997(14) 0.22900(14) 1.0252(2) 0.0188(4) Uani 1 1 d . . . . .
H1 H 0.307440 0.219010 1.120637 0.023 Uiso 1 1 calc R . . . .
C16 C 0.20573(15) 0.19319(17) 0.4570(3) 0.0175(5) Uani 1 1 d . . . . .
C18 C 0.32058(16) 0.33961(16) 0.8357(3) 0.0161(4) Uani 1 1 d . . . . .
C22 C 0.46959(17) 0.48845(17) 0.5285(3) 0.0195(5) Uani 1 1 d . . . . .
H22 H 0.469356 0.439566 0.597713 0.023 Uiso 1 1 calc R . . . .
C21 C 0.38237(18) 0.49029(16) 0.5057(3) 0.0166(5) Uani 1 1 d . . . . .
C3 C 0.53347(17) 0.21095(18) 1.5131(3) 0.0219(5) Uani 1 1 d . . . . .
H3 H 0.559267 0.208653 1.620833 0.026 Uiso 1 1 calc R . . . .
C11 C 0.18062(17) 0.09462(17) 0.4399(3) 0.0200(5) Uani 1 1 d . . . . .
C20 C 0.29326(16) 0.42125(16) 0.5809(3) 0.0153(4) Uani 1 1 d . . . . .
C10 C 0.20064(17) 0.04660(17) 0.5726(3) 0.0237(5) Uani 1 1 d . . . . .
H10 H 0.185186 -0.018488 0.555836 0.028 Uiso 1 1 calc R . . . .
C19 C 0.28661(15) 0.33769(16) 0.6758(3) 0.0152(4) Uani 1 1 d . . . . .
C15 C 0.18539(16) 0.23835(17) 0.3215(3) 0.0192(5) Uani 1 1 d . . . . .
H15 H 0.202474 0.304291 0.331221 0.023 Uiso 1 1 calc R . . . .
C17 C 0.24995(15) 0.24064(16) 0.6145(3) 0.0147(4) Uani 1 1 d . . . . .
C4 C 0.47905(17) 0.25617(17) 1.4964(3) 0.0209(5) Uani 1 1 d . . . . .
H4 H 0.467363 0.284666 1.593043 0.025 Uiso 1 1 calc R . . . .
C7 C 0.42336(16) 0.22392(15) 1.0244(3) 0.0165(4) Uani 1 1 d . . . . .
C29 C 0.21099(16) 0.42800(15) 0.5546(3) 0.0169(4) Uani 1 1 d . . . . .
C8 C 0.26438(16) 0.18805(16) 0.7419(3) 0.0160(4) Uani 1 1 d . . . . .
C26 C 0.38544(17) 0.56456(16) 0.4001(3) 0.0195(5) Uani 1 1 d . . . . .
C27 C 0.29957(19) 0.56854(17) 0.3781(3) 0.0225(5) Uani 1 1 d . . . . .
H27 H 0.301042 0.618245 0.309501 0.027 Uiso 1 1 calc R . . . .
C12 C 0.13528(16) 0.04496(18) 0.2871(3) 0.0252(5) Uani 1 1 d . . . . .
H12 H 0.118782 -0.020667 0.274081 0.030 Uiso 1 1 calc R . . . .
C2 C 0.55007(17) 0.16937(18) 1.3729(3) 0.0230(5) Uani 1 1 d . . . . .
H2 H 0.586197 0.137225 1.385316 0.028 Uiso 1 1 calc R . . . .
C30 C 0.03843(16) 0.35349(19) 0.5819(4) 0.0247(5) Uani 1 1 d . . . . .
H30A H 0.029536 0.345625 0.458295 0.037 Uiso 1 1 calc GR . . . .
H30B H 0.040703 0.413519 0.616647 0.037 Uiso 1 1 calc GR . . . .
H30C H -0.015634 0.298557 0.639169 0.037 Uiso 1 1 calc GR . . . .
C9 C 0.24143(17) 0.09104(16) 0.7236(3) 0.0212(5) Uani 1 1 d . . . . .
H9 H 0.253718 0.058047 0.812094 0.025 Uiso 1 1 calc R . . . .
C23 C 0.55410(17) 0.55558(18) 0.4529(3) 0.0240(5) Uani 1 1 d . . . . .
H23 H 0.611430 0.552674 0.470498 0.029 Uiso 1 1 calc R . . . .
C14 C 0.14090(17) 0.1877(2) 0.1750(3) 0.0250(5) Uani 1 1 d . . . . .
H14 H 0.127696 0.219045 0.084824 0.030 Uiso 1 1 calc R . . . .
C6 C 0.45887(15) 0.21850(16) 1.1969(3) 0.0160(4) Uani 1 1 d . . . . .
C28 C 0.21443(18) 0.50260(17) 0.4531(3) 0.0218(5) Uani 1 1 d . . . . .
H28 H 0.157836 0.507035 0.436959 0.026 Uiso 1 1 calc R . . . .
C5 C 0.44168(16) 0.25986(17) 1.3392(3) 0.0186(4) Uani 1 1 d . . . . .
H5 H 0.404212 0.290678 1.328406 0.022 Uiso 1 1 calc R . . . .
C13 C 0.11492(17) 0.0896(2) 0.1584(3) 0.0277(6) Uani 1 1 d . . . . .
H13 H 0.083391 0.054765 0.058214 0.033 Uiso 1 1 calc R . . . .
C1 C 0.51445(16) 0.17391(17) 1.2132(3) 0.0201(5) Uani 1 1 d . . . . .
H1A H 0.527910 0.146891 1.116426 0.024 Uiso 1 1 calc R . . . .
C25 C 0.47334(19) 0.63277(18) 0.3232(3) 0.0253(5) Uani 1 1 d . . . . .
H25 H 0.474957 0.681878 0.252660 0.030 Uiso 1 1 calc R . . . .
C24 C 0.55676(19) 0.62917(19) 0.3489(3) 0.0284(6) Uani 1 1 d . . . . .
H24 H 0.615608 0.675736 0.297228 0.034 Uiso 1 1 calc R . . . .

loop_
_atom_site_aniso_label
_atom_site_aniso_U_11
_atom_site_aniso_U_22
_atom_site_aniso_U_33
_atom_site_aniso_U_23
_atom_site_aniso_U_13
_atom_site_aniso_U_12
Br1 0.02488(13) 0.01993(12) 0.01716(11) -0.00547(9) -0.00626(9) 0.01124(10)
O2 0.0162(8) 0.0252(8) 0.0253(9) 0.0031(7) -0.0003(7) 0.0127(7)
O1 0.0265(9) 0.0353(10) 0.0146(8) -0.0035(7) 0.0003(7) 0.0173(8)
N2 0.0215(9) 0.0178(9) 0.0141(9) 0.0013(7) -0.0027(7) 0.0118(8)
N1 0.0225(10) 0.0276(10) 0.0107(9) 0.0040(7) 0.0010(7) 0.0158(8)
C16 0.0107(10) 0.0222(11) 0.0181(11) -0.0038(9) 0.0007(8) 0.0072(9)
C18 0.0166(10) 0.0167(10) 0.0166(11) -0.0019(8) -0.0024(9) 0.0094(9)
C22 0.0213(11) 0.0197(11) 0.0178(11) -0.0033(9) -0.0011(9) 0.0105(9)
C21 0.0206(11) 0.0152(10) 0.0140(11) -0.0052(9) -0.0031(8) 0.0090(9)
C3 0.0191(11) 0.0249(12) 0.0185(12) 0.0033(10) -0.0029(9) 0.0086(10)
C11 0.0133(11) 0.0189(11) 0.0230(12) -0.0034(9) 0.0032(9) 0.0044(9)
C20 0.0192(11) 0.0169(10) 0.0112(10) -0.0026(8) -0.0033(8) 0.0101(9)
C10 0.0227(12) 0.0138(11) 0.0292(13) -0.0024(9) 0.0072(10) 0.0052(9)
C19 0.0131(10) 0.0168(10) 0.0167(10) -0.0014(8) -0.0021(8) 0.0082(8)
C15 0.0147(11) 0.0262(12) 0.0177(12) -0.0044(9) -0.0020(9) 0.0109(9)
C17 0.0110(9) 0.0160(10) 0.0165(11) -0.0010(8) -0.0001(8) 0.0064(8)
C4 0.0218(11) 0.0259(12) 0.0148(11) 0.0022(9) 0.0030(9) 0.0117(10)
C7 0.0177(10) 0.0139(10) 0.0175(11) -0.0001(8) 0.0004(9) 0.0077(9)
C29 0.0181(11) 0.0168(11) 0.0159(11) -0.0027(9) -0.0032(9) 0.0088(9)
C8 0.0159(10) 0.0158(10) 0.0162(11) 0.0002(8) 0.0006(8) 0.0079(9)
C26 0.0260(12) 0.0165(11) 0.0141(11) -0.0025(9) -0.0035(9) 0.0091(9)
C27 0.0324(13) 0.0174(11) 0.0176(12) -0.0002(9) -0.0074(10) 0.0123(10)
C12 0.0164(11) 0.0227(12) 0.0273(14) -0.0089(10) 0.0027(9) 0.0029(10)
C2 0.0182(11) 0.0257(12) 0.0277(13) 0.0010(10) -0.0034(10) 0.0129(10)
C30 0.0168(11) 0.0305(13) 0.0320(13) 0.0019(11) -0.0052(10) 0.0156(10)
C9 0.0237(12) 0.0177(11) 0.0219(12) 0.0043(9) 0.0033(9) 0.0100(9)
C23 0.0207(12) 0.0278(13) 0.0220(12) -0.0058(10) 0.0008(9) 0.0110(10)
C14 0.0181(11) 0.0389(14) 0.0188(12) -0.0052(10) -0.0039(9) 0.0149(11)
C6 0.0141(10) 0.0158(10) 0.0153(10) 0.0013(8) 0.0006(8) 0.0054(8)
C28 0.0241(11) 0.0230(12) 0.0232(12) -0.0032(9) -0.0089(9) 0.0154(10)
C5 0.0192(11) 0.0207(11) 0.0182(11) 0.0032(9) 0.0033(9) 0.0118(9)
C13 0.0152(11) 0.0383(14) 0.0208(12) -0.0146(11) -0.0031(9) 0.0068(11)
C1 0.0172(11) 0.0218(11) 0.0229(12) -0.0042(9) -0.0026(9) 0.0109(9)
C25 0.0330(14) 0.0207(12) 0.0169(12) 0.0000(9) -0.0008(10) 0.0094(11)
C24 0.0259(13) 0.0248(12) 0.0238(13) -0.0006(10) 0.0069(10) 0.0048(10)

loop_
_atom_type_symbol
_atom_type_description
_atom_type_scat_dispersion_real
_atom_type_scat_dispersion_imag
_atom_type_scat_source
C C 0.0140 0.0070 'International Tables Vol C Tables 4.2.6.8 and 6.1.1.4'
H H 0.0000 0.0000 'International Tables Vol C Tables 4.2.6.8 and 6.1.1.4'
Br Br -0.9340 1.0010 'International Tables Vol C Tables 4.2.6.8 and 6.1.1.4'
N N 0.0240 0.0130 'International Tables Vol C Tables 4.2.6.8 and 6.1.1.4'
O O 0.0390 0.0240 'International Tables Vol C Tables 4.2.6.8 and 6.1.1.4'

loop_
_geom_angle_atom_site_label_1
_geom_angle_atom_site_label_2
_geom_angle_atom_site_label_3
_geom_angle
_geom_angle_site_symmetry_1
_geom_angle_site_symmetry_3
_geom_angle_publ_flag
C29 O2 C30 117.53(18) . . ?
N1 N2 C18 124.85(19) . . ?
N1 N2 C8 126.32(18) . . ?
C8 N2 C18 108.48(18) . . ?
N2 N1 H1 119.7 . . ?
C7 N1 N2 120.65(19) . . ?
C7 N1 H1 119.7 . . ?
C11 C16 C17 117.1(2) . . ?
C15 C16 C11 119.0(2) . . ?
C15 C16 C17 123.8(2) . . ?
N2 C18 Br1 120.39(16) . . ?
C19 C18 Br1 129.24(17) . . ?
C19 C18 N2 110.2(2) . . ?
C21 C22 H22 119.3 . . ?
C23 C22 H22 119.3 . . ?
C23 C22 C21 121.5(2) . . ?
C22 C21 C20 123.0(2) . . ?
C22 C21 C26 117.6(2) . . ?
C20 C21 C26 119.4(2) . . ?
C4 C3 H3 120.1 . . ?
C2 C3 H3 120.1 . . ?
C2 C3 C4 119.9(2) . . ?
C10 C11 C16 120.9(2) . . ?
C12 C11 C16 118.7(2) . . ?
C12 C11 C10 120.5(2) . . ?
C21 C20 C19 120.0(2) . . ?
C29 C20 C21 119.9(2) . . ?
C29 C20 C19 120.0(2) . . ?
C11 C10 H10 118.9 . . ?
C9 C10 C11 122.2(2) . . ?
C9 C10 H10 118.9 . . ?
C18 C19 C20 126.4(2) . . ?
C18 C19 C17 105.98(19) . . ?
C17 C19 C20 127.46(19) . . ?
C16 C15 H15 119.6 . . ?
C14 C15 C16 120.7(2) . . ?
C14 C15 H15 119.6 . . ?
C16 C17 C19 133.1(2) . . ?
C8 C17 C16 119.0(2) . . ?
C8 C17 C19 107.93(19) . . ?
C3 C4 H4 119.9 . . ?
C5 C4 C3 120.1(2) . . ?
C5 C4 H4 119.9 . . ?
O1 C7 N1 122.0(2) . . ?
O1 C7 C6 123.9(2) . . ?
N1 C7 C6 114.09(19) . . ?
O2 C29 C20 116.22(19) . . ?
O2 C29 C28 123.0(2) . . ?
C20 C29 C28 120.7(2) . . ?
N2 C8 C17 107.35(18) . . ?
N2 C8 C9 128.7(2) . . ?
C17 C8 C9 123.9(2) . . ?
C27 C26 C21 118.5(2) . . ?
C25 C26 C21 119.8(2) . . ?
C25 C26 C27 121.7(2) . . ?
C26 C27 H27 119.2 . . ?
C28 C27 C26 121.7(2) . . ?
C28 C27 H27 119.2 . . ?
C11 C12 H12 119.3 . . ?
C13 C12 C11 121.4(2) . . ?
C13 C12 H12 119.3 . . ?
C3 C2 H2 119.6 . . ?
C3 C2 C1 120.8(2) . . ?
C1 C2 H2 119.6 . . ?
O2 C30 H30A 109.5 . . ?
O2 C30 H30B 109.5 . . ?
O2 C30 H30C 109.5 . . ?
H30A C30 H30B 109.5 . . ?
H30A C30 H30C 109.5 . . ?
H30B C30 H30C 109.5 . . ?
C10 C9 C8 116.9(2) . . ?
C10 C9 H9 121.5 . . ?
C8 C9 H9 121.5 . . ?
C22 C23 H23 119.7 . . ?
C22 C23 C24 120.6(2) . . ?
C24 C23 H23 119.7 . . ?
C15 C14 H14 119.8 . . ?
C15 C14 C13 120.4(2) . . ?
C13 C14 H14 119.8 . . ?
C5 C6 C7 122.1(2) . . ?
C5 C6 C1 119.7(2) . . ?
C1 C6 C7 118.2(2) . . ?
C29 C28 H28 120.1 . . ?
C27 C28 C29 119.8(2) . . ?
C27 C28 H28 120.1 . . ?
C4 C5 C6 120.2(2) . . ?
C4 C5 H5 119.9 . . ?
C6 C5 H5 119.9 . . ?
C12 C13 C14 119.8(2) . . ?
C12 C13 H13 120.1 . . ?
C14 C13 H13 120.1 . . ?
C2 C1 C6 119.3(2) . . ?
C2 C1 H1A 120.3 . . ?
C6 C1 H1A 120.3 . . ?
C26 C25 H25 119.5 . . ?
C24 C25 C26 121.0(2) . . ?
C24 C25 H25 119.5 . . ?
C23 C24 H24 120.3 . . ?
C25 C24 C23 119.5(2) . . ?
C25 C24 H24 120.3 . . ?

loop_
_geom_bond_atom_site_label_1
_geom_bond_atom_site_label_2
_geom_bond_distance
_geom_bond_site_symmetry_2
_geom_bond_publ_flag
Br1 C18 1.866(2) . ?
O2 C29 1.368(3) . ?
O2 C30 1.443(3) . ?
O1 C7 1.216(3) . ?
N2 N1 1.374(3) . ?
N2 C18 1.384(3) . ?
N2 C8 1.381(3) . ?
N1 H1 0.8800 . ?
N1 C7 1.375(3) . ?
C16 C11 1.424(3) . ?
C16 C15 1.411(3) . ?
C16 C17 1.438(3) . ?
C18 C19 1.362(3) . ?
C22 H22 0.9500 . ?
C22 C21 1.420(3) . ?
C22 C23 1.370(3) . ?
C21 C20 1.422(3) . ?
C21 C26 1.428(3) . ?
C3 H3 0.9500 . ?
C3 C4 1.387(3) . ?
C3 C2 1.378(4) . ?
C11 C10 1.422(4) . ?
C11 C12 1.421(3) . ?
C20 C19 1.485(3) . ?
C20 C29 1.387(3) . ?
C10 H10 0.9500 . ?
C10 C9 1.368(4) . ?
C19 C17 1.439(3) . ?
C15 H15 0.9500 . ?
C15 C14 1.382(3) . ?
C17 C8 1.397(3) . ?
C4 H4 0.9500 . ?
C4 C5 1.385(3) . ?
C7 C6 1.488(3) . ?
C29 C28 1.412(3) . ?
C8 C9 1.410(3) . ?
C26 C27 1.415(3) . ?
C26 C25 1.412(3) . ?
C27 H27 0.9500 . ?
C27 C28 1.369(4) . ?
C12 H12 0.9500 . ?
C12 C13 1.366(4) . ?
C2 H2 0.9500 . ?
C2 C1 1.394(4) . ?
C30 H30A 0.9800 . ?
C30 H30B 0.9800 . ?
C30 H30C 0.9800 . ?
C9 H9 0.9500 . ?
C23 H23 0.9500 . ?
C23 C24 1.415(4) . ?
C14 H14 0.9500 . ?
C14 C13 1.412(4) . ?
C6 C5 1.394(3) . ?
C6 C1 1.395(3) . ?
C28 H28 0.9500 . ?
C5 H5 0.9500 . ?
C13 H13 0.9500 . ?
C1 H1A 0.9500 . ?
C25 H25 0.9500 . ?
C25 C24 1.377(4) . ?
C24 H24 0.9500 . ?

loop_
_geom_torsion_atom_site_label_1
_geom_torsion_atom_site_label_2
_geom_torsion_atom_site_label_3
_geom_torsion_atom_site_label_4
_geom_torsion
_geom_torsion_site_symmetry_1
_geom_torsion_site_symmetry_2
_geom_torsion_site_symmetry_3
_geom_torsion_site_symmetry_4
_geom_torsion_publ_flag
Br1 C18 C19 C20 8.0(4) . . . . ?
Br1 C18 C19 C17 -176.09(17) . . . . ?
O2 C29 C28 C27 -177.6(2) . . . . ?
O1 C7 C6 C5 150.1(2) . . . . ?
O1 C7 C6 C1 -27.2(3) . . . . ?
N2 N1 C7 O1 -9.5(3) . . . . ?
N2 N1 C7 C6 169.72(19) . . . . ?
N2 C18 C19 C20 -176.2(2) . . . . ?
N2 C18 C19 C17 -0.3(2) . . . . ?
N2 C8 C9 C10 -178.9(2) . . . . ?
N1 N2 C18 Br1 -9.2(3) . . . . ?
N1 N2 C18 C19 174.59(19) . . . . ?
N1 N2 C8 C17 -174.7(2) . . . . ?
N1 N2 C8 C9 3.0(4) . . . . ?
N1 C7 C6 C5 -29.2(3) . . . . ?
N1 C7 C6 C1 153.5(2) . . . . ?
C16 C11 C10 C9 2.3(4) . . . . ?
C16 C11 C12 C13 -0.6(3) . . . . ?
C16 C15 C14 C13 0.1(3) . . . . ?
C16 C17 C8 N2 -179.64(19) . . . . ?
C16 C17 C8 C9 2.5(3) . . . . ?
C18 N2 N1 C7 -99.4(3) . . . . ?
C18 N2 C8 C17 -1.2(2) . . . . ?
C18 N2 C8 C9 176.5(2) . . . . ?
C18 C19 C17 C16 -179.7(2) . . . . ?
C18 C19 C17 C8 -0.4(2) . . . . ?
C22 C21 C20 C19 -5.5(3) . . . . ?
C22 C21 C20 C29 179.3(2) . . . . ?
C22 C21 C26 C27 -179.0(2) . . . . ?
C22 C21 C26 C25 -0.1(3) . . . . ?
C22 C23 C24 C25 -0.3(4) . . . . ?
C21 C22 C23 C24 -0.1(4) . . . . ?
C21 C20 C19 C18 76.4(3) . . . . ?
C21 C20 C19 C17 -98.6(3) . . . . ?
C21 C20 C29 O2 178.67(19) . . . . ?
C21 C20 C29 C28 0.3(3) . . . . ?
C21 C26 C27 C28 -0.9(3) . . . . ?
C21 C26 C25 C24 -0.3(4) . . . . ?
C3 C4 C5 C6 -0.2(4) . . . . ?
C3 C2 C1 C6 -2.0(4) . . . . ?
C11 C16 C15 C14 0.7(3) . . . . ?
C11 C16 C17 C19 178.2(2) . . . . ?
C11 C16 C17 C8 -1.0(3) . . . . ?
C11 C10 C9 C8 -0.9(3) . . . . ?
C11 C12 C13 C14 1.3(4) . . . . ?
C20 C21 C26 C27 1.9(3) . . . . ?
C20 C21 C26 C25 -179.2(2) . . . . ?
C20 C19 C17 C16 -3.8(4) . . . . ?
C20 C19 C17 C8 175.4(2) . . . . ?
C20 C29 C28 C27 0.7(3) . . . . ?
C10 C11 C12 C13 179.6(2) . . . . ?
C19 C20 C29 O2 3.5(3) . . . . ?
C19 C20 C29 C28 -174.8(2) . . . . ?
C19 C17 C8 N2 1.0(2) . . . . ?
C19 C17 C8 C9 -176.9(2) . . . . ?
C15 C16 C11 C10 179.4(2) . . . . ?
C15 C16 C11 C12 -0.4(3) . . . . ?
C15 C16 C17 C19 -2.5(4) . . . . ?
C15 C16 C17 C8 178.3(2) . . . . ?
C15 C14 C13 C12 -1.0(4) . . . . ?
C17 C16 C11 C10 -1.3(3) . . . . ?
C17 C16 C11 C12 178.9(2) . . . . ?
C17 C16 C15 C14 -178.6(2) . . . . ?
C17 C8 C9 C10 -1.6(3) . . . . ?
C4 C3 C2 C1 1.4(4) . . . . ?
C7 C6 C5 C4 -177.7(2) . . . . ?
C7 C6 C1 C2 178.9(2) . . . . ?
C29 C20 C19 C18 -108.5(3) . . . . ?
C29 C20 C19 C17 76.5(3) . . . . ?
C8 N2 N1 C7 73.1(3) . . . . ?
C8 N2 C18 Br1 177.14(15) . . . . ?
C8 N2 C18 C19 0.9(3) . . . . ?
C26 C21 C20 C19 173.5(2) . . . . ?
C26 C21 C20 C29 -1.6(3) . . . . ?
C26 C27 C28 C29 -0.4(4) . . . . ?
C26 C25 C24 C23 0.5(4) . . . . ?
C27 C26 C25 C24 178.5(2) . . . . ?
C12 C11 C10 C9 -177.9(2) . . . . ?
C2 C3 C4 C5 -0.2(4) . . . . ?
C30 O2 C29 C20 -170.4(2) . . . . ?
C30 O2 C29 C28 7.9(3) . . . . ?
C23 C22 C21 C20 179.4(2) . . . . ?
C23 C22 C21 C26 0.3(3) . . . . ?
C5 C6 C1 C2 1.5(3) . . . . ?
C1 C6 C5 C4 -0.4(3) . . . . ?
C25 C26 C27 C28 -179.8(2) . . . . ?

loop_
_twin_individual_id
_twin_individual_mass_fraction_refined
1 1.007(13)
2 -0.007(13)
